data_1564745
loop_
_publ_author_name
'Mou, Wen-Yu'
'Li, Tao'
'Xie, Bin'
'Zhang, Dong-Liang'
'Lai, Chuan'
'Deng, Cheng-Long'
'Cao, Jia-Xi'
'Bai, Xiao-Xue'
'Liu, Xiao-Qiang'

_publ_section_title
;
 Neutral heteroleptic nickel complexes incorporating
 maleonitriledithiolate and bis(diphenylphosphanyl)amine as robust
 molecular electrocatalysts for hydrogen evolution
;
_journal_name_full 'Inorganica Chimica Acta'
_journal_page_first 119587
_journal_paper_doi 10.1016/j.ica.2020.119587
_journal_volume 507
_journal_year 2020
_chemical_formula_sum 'C33 H31 N3 Ni P2 S2'
_chemical_formula_weight 654.38
_space_group_crystal_system monoclinic
_space_group_IT_number 14
_space_group_name_Hall '-P 2ybc'
_space_group_name_H-M_alt 'P 1 21/c 1'
_atom_sites_solution_hydrogens geom
_audit_creation_method SHELXL-2013
_cell_angle_alpha 90
_cell_angle_beta 103.184(2)
_cell_angle_gamma 90
_cell_formula_units_Z 4
_cell_length_a 9.34370(10)
_cell_length_b 18.2134(2)
_cell_length_c 18.7553(3)
_cell_measurement_reflns_used 4695
_cell_measurement_temperature 293(2)
_cell_measurement_theta_max 73.3590
_cell_measurement_theta_min 4.8250
_cell_volume 3107.66(7)
_computing_cell_refinement 'Bruker SAINT'
_computing_data_collection 'Bruker APEX2'
_computing_data_reduction 'Bruker SAINT'
_computing_molecular_graphics 'Bruker SHELXTL'
_computing_publication_material 'Bruker SHELXTL'
_computing_structure_refinement 'SHELXL-2013 (Sheldrick, 2013)'
_computing_structure_solution 'SHELXS-97 (Sheldrick, 2008)'
_diffrn_ambient_temperature 293(2)
_diffrn_measured_fraction_theta_full 0.955
_diffrn_measured_fraction_theta_max 0.994
_diffrn_measurement_device_type 'Bruker APEX-II CCD'
_diffrn_measurement_method '\f and \w scans'
_diffrn_radiation_type CuK\a
_diffrn_radiation_wavelength 1.54184
_diffrn_reflns_av_R_equivalents 0.0391
_diffrn_reflns_av_unetI/netI 0.0514
_diffrn_reflns_Laue_measured_fraction_full 0.955
_diffrn_reflns_Laue_measured_fraction_max 0.994
_diffrn_reflns_limit_h_max 11
_diffrn_reflns_limit_h_min -8
_diffrn_reflns_limit_k_max 15
_diffrn_reflns_limit_k_min -21
_diffrn_reflns_limit_l_max 22
_diffrn_reflns_limit_l_min -19
_diffrn_reflns_number 9672
_diffrn_reflns_point_group_measured_fraction_full 0.955
_diffrn_reflns_point_group_measured_fraction_max 0.994
_diffrn_reflns_theta_full 67.684
_diffrn_reflns_theta_max 65.988
_diffrn_reflns_theta_min 3.427
_exptl_absorpt_coefficient_mu 3.342
_exptl_absorpt_correction_T_max 0.586
_exptl_absorpt_correction_T_min 0.575
_exptl_absorpt_correction_type multi-scan
_exptl_absorpt_process_details sadabs
_exptl_crystal_colour pink
_exptl_crystal_density_diffrn 1.399
_exptl_crystal_description block
_exptl_crystal_F_000 1360
_exptl_crystal_size_max 0.180
_exptl_crystal_size_mid 0.170
_exptl_crystal_size_min 0.160
_refine_diff_density_max 0.739
_refine_diff_density_min -0.576
_refine_diff_density_rms 0.085
_refine_ls_extinction_coef 0.00213(15)
_refine_ls_extinction_expression Fc^*^=kFc[1+0.001xFc^2^\l^3^/sin(2\q)]^-1/4^
_refine_ls_extinction_method SHELXL
_refine_ls_goodness_of_fit_ref 1.037
_refine_ls_hydrogen_treatment constr
_refine_ls_matrix_type full
_refine_ls_number_parameters 373
_refine_ls_number_reflns 5370
_refine_ls_number_restraints 0
_refine_ls_restrained_S_all 1.037
_refine_ls_R_factor_all 0.0518
_refine_ls_R_factor_gt 0.0457
_refine_ls_shift/su_max 0.001
_refine_ls_shift/su_mean 0.000
_refine_ls_structure_factor_coef Fsqd
_refine_ls_weighting_details
;
 w=1/[\s^2^(Fo^2^)+(0.0769P)^2^+0.3849P]
 where P=(Fo^2^+2Fc^2^)/3
;
_refine_ls_weighting_scheme calc
_refine_ls_wR_factor_gt 0.1198
_refine_ls_wR_factor_ref 0.1271
_reflns_Friedel_coverage 0.000
_reflns_Friedel_fraction_full .
_reflns_Friedel_fraction_max .
_reflns_number_gt 4655
_reflns_number_total 5370
_reflns_threshold_expression 'I > 2\s(I)'
_cod_data_source_file ICA-2020-507-119587.cif
_cod_data_source_block 4
_cod_original_sg_symbol_H-M 'P 21/c'
_cod_database_code 1564745
_shelx_space_group_comment
;
The symmetry employed for this shelxl refinement is uniquely defined
by the following loop, which should always be used as a source of
symmetry information in preference to the above space-group names.
They are only intended as comments.
;
_shelx_estimated_absorpt_t_min 0.585
_shelx_estimated_absorpt_t_max 0.617
_shelxl_version_number 2013-2

loop_
_space_group_symop_operation_xyz
'x, y, z'
'-x, y+1/2, -z+1/2'
'-x, -y, -z'
'x, -y-1/2, z-1/2'

loop_
_atom_site_label
_atom_site_type_symbol
_atom_site_fract_x
_atom_site_fract_y
_atom_site_fract_z
_atom_site_U_iso_or_equiv
_atom_site_adp_type
_atom_site_occupancy
_atom_site_site_symmetry_order
_atom_site_calc_flag
_atom_site_refinement_flags_posn
_atom_site_refinement_flags_adp
_atom_site_refinement_flags_occupancy
_atom_site_disorder_assembly
_atom_site_disorder_group
Ni1 Ni 0.72237(4) 0.38361(2) 0.33438(2) 0.01513(16) Uani 1 1 d . . . . .
S1 S 0.69936(7) 0.26649(3) 0.32099(4) 0.02203(18) Uani 1 1 d . . . . .
S2 S 0.90672(7) 0.37605(3) 0.42672(4) 0.02220(19) Uani 1 1 d . . . . .
P1 P 0.70867(7) 0.50203(3) 0.32807(3) 0.01481(18) Uani 1 1 d . . . . .
P2 P 0.55324(7) 0.40979(3) 0.23924(3) 0.01456(18) Uani 1 1 d . . . . .
N1 N 0.5881(2) 0.50128(12) 0.24529(11) 0.0170(5) Uani 1 1 d . . . . .
N2 N 1.1462(3) 0.23550(15) 0.53858(14) 0.0348(6) Uani 1 1 d . . . . .
N3 N 0.8689(3) 0.09359(14) 0.40219(15) 0.0339(6) Uani 1 1 d . . . . .
C1 C 0.8631(3) 0.55943(15) 0.32119(14) 0.0185(5) Uani 1 1 d . . . . .
C2 C 0.9703(3) 0.52851(17) 0.29038(16) 0.0263(6) Uani 1 1 d . . . . .
H2 H 0.9654 0.4790 0.2779 0.032 Uiso 1 1 calc R U . . .
C3 C 1.0852(3) 0.5715(2) 0.27807(17) 0.0343(7) Uani 1 1 d . . . . .
H3 H 1.1553 0.5511 0.2558 0.041 Uiso 1 1 calc R U . . .
C4 C 1.0955(3) 0.64419(19) 0.29876(17) 0.0337(7) Uani 1 1 d . . . . .
H4 H 1.1732 0.6727 0.2912 0.040 Uiso 1 1 calc R U . . .
C5 C 0.9901(3) 0.67488(16) 0.33089(16) 0.0298(7) Uani 1 1 d . . . . .
H5 H 0.9978 0.7238 0.3455 0.036 Uiso 1 1 calc R U . . .
C6 C 0.8726(3) 0.63259(16) 0.34127(15) 0.0238(6) Uani 1 1 d . . . . .
H6 H 0.8004 0.6535 0.3617 0.029 Uiso 1 1 calc R U . . .
C7 C 0.6256(3) 0.54568(14) 0.39526(14) 0.0171(5) Uani 1 1 d . . . . .
C8 C 0.7156(3) 0.56298(15) 0.46355(15) 0.0233(6) Uani 1 1 d . . . . .
H8 H 0.8169 0.5567 0.4718 0.028 Uiso 1 1 calc R U . . .
C9 C 0.6539(3) 0.58928(16) 0.51853(15) 0.0269(6) Uani 1 1 d . . . . .
H9 H 0.7138 0.6010 0.5639 0.032 Uiso 1 1 calc R U . . .
C10 C 0.5027(3) 0.59837(16) 0.50664(16) 0.0273(6) Uani 1 1 d . . . . .
H10 H 0.4616 0.6158 0.5441 0.033 Uiso 1 1 calc R U . . .
C11 C 0.4132(3) 0.58150(16) 0.43930(16) 0.0269(6) Uani 1 1 d . . . . .
H11 H 0.3120 0.5878 0.4314 0.032 Uiso 1 1 calc R U . . .
C12 C 0.4742(3) 0.55505(15) 0.38339(15) 0.0223(6) Uani 1 1 d . . . . .
H12 H 0.4139 0.5436 0.3381 0.027 Uiso 1 1 calc R U . . .
C13 C 0.3611(3) 0.39392(14) 0.23569(14) 0.0170(5) Uani 1 1 d . . . . .
C14 C 0.3202(3) 0.35315(15) 0.29064(15) 0.0222(6) Uani 1 1 d . . . . .
H14 H 0.3914 0.3366 0.3305 0.027 Uiso 1 1 calc R U . . .
C15 C 0.1732(3) 0.33720(16) 0.28589(17) 0.0267(6) Uani 1 1 d . . . . .
H15 H 0.1458 0.3097 0.3224 0.032 Uiso 1 1 calc R U . . .
C16 C 0.0672(3) 0.36228(16) 0.22675(18) 0.0276(6) Uani 1 1 d . . . . .
H16 H -0.0312 0.3512 0.2234 0.033 Uiso 1 1 calc R U . . .
C17 C 0.1072(3) 0.40382(17) 0.17251(17) 0.0281(6) Uani 1 1 d . . . . .
H17 H 0.0352 0.4213 0.1334 0.034 Uiso 1 1 calc R U . . .
C18 C 0.2531(3) 0.41944(16) 0.17613(15) 0.0239(6) Uani 1 1 d . . . . .
H18 H 0.2798 0.4467 0.1393 0.029 Uiso 1 1 calc R U . . .
C19 C 0.5810(3) 0.36968(14) 0.15502(13) 0.0165(5) Uani 1 1 d . . . . .
C20 C 0.4916(3) 0.31114(15) 0.12436(15) 0.0225(6) Uani 1 1 d . . . . .
H20 H 0.4111 0.2980 0.1429 0.027 Uiso 1 1 calc R U . . .
C21 C 0.5234(3) 0.27272(16) 0.06608(16) 0.0286(6) Uani 1 1 d . . . . .
H21 H 0.4636 0.2338 0.0454 0.034 Uiso 1 1 calc R U . . .
C22 C 0.6427(3) 0.29171(18) 0.03854(16) 0.0305(7) Uani 1 1 d . . . . .
H22 H 0.6643 0.2652 -0.0001 0.037 Uiso 1 1 calc R U . . .
C23 C 0.7304(3) 0.35015(18) 0.06819(16) 0.0279(6) Uani 1 1 d . . . . .
H23 H 0.8095 0.3637 0.0486 0.034 Uiso 1 1 calc R U . . .
C24 C 0.7013(3) 0.38887(15) 0.12718(15) 0.0222(6) Uani 1 1 d . . . . .
H24 H 0.7621 0.4274 0.1479 0.027 Uiso 1 1 calc R U . . .
C25 C 0.5120(3) 0.56386(14) 0.20253(14) 0.0208(6) Uani 1 1 d . . . . .
H25A H 0.5491 0.6092 0.2270 0.025 Uiso 1 1 calc R U . . .
H25B H 0.4079 0.5609 0.2016 0.025 Uiso 1 1 calc R U . . .
C26 C 0.5314(3) 0.56624(15) 0.12433(15) 0.0233(6) Uani 1 1 d . . . . .
H26A H 0.4638 0.6023 0.0973 0.028 Uiso 1 1 calc R U . . .
H26B H 0.5041 0.5188 0.1019 0.028 Uiso 1 1 calc R U . . .
C27 C 0.6865(3) 0.58492(16) 0.11624(15) 0.0255(6) Uani 1 1 d . . . . .
H27 H 0.7560 0.5544 0.1508 0.031 Uiso 1 1 calc R U . . .
C28 C 0.7255(4) 0.66478(17) 0.13424(17) 0.0332(7) Uani 1 1 d . . . . .
H28A H 0.6618 0.6958 0.0995 0.050 Uiso 1 1 calc R U . . .
H28B H 0.8257 0.6734 0.1319 0.050 Uiso 1 1 calc R U . . .
H28C H 0.7137 0.6756 0.1827 0.050 Uiso 1 1 calc R U . . .
C29 C 0.7032(4) 0.56655(19) 0.03894(16) 0.0354(7) Uani 1 1 d . . . . .
H29A H 0.6817 0.5155 0.0290 0.053 Uiso 1 1 calc R U . . .
H29B H 0.8022 0.5766 0.0353 0.053 Uiso 1 1 calc R U . . .
H29C H 0.6363 0.5960 0.0040 0.053 Uiso 1 1 calc R U . . .
C30 C 0.9327(3) 0.28136(15) 0.43549(14) 0.0200(5) Uani 1 1 d . . . . .
C31 C 1.0504(3) 0.25555(16) 0.49208(15) 0.0245(6) Uani 1 1 d . . . . .
C32 C 0.8431(3) 0.23387(15) 0.39010(14) 0.0185(5) Uani 1 1 d . . . . .
C33 C 0.8596(3) 0.15621(16) 0.39712(14) 0.0227(6) Uani 1 1 d . . . . .

loop_
_atom_site_aniso_label
_atom_site_aniso_U_11
_atom_site_aniso_U_22
_atom_site_aniso_U_33
_atom_site_aniso_U_23
_atom_site_aniso_U_13
_atom_site_aniso_U_12
Ni1 0.0130(3) 0.0151(2) 0.0147(2) -0.00110(15) -0.00217(18) 0.00040(16)
S1 0.0200(3) 0.0165(3) 0.0240(3) -0.0025(2) -0.0065(3) 0.0003(2)
S2 0.0188(3) 0.0188(3) 0.0227(3) -0.0022(2) -0.0084(3) 0.0008(2)
P1 0.0129(3) 0.0152(3) 0.0149(3) -0.0015(2) 0.0003(2) 0.0000(2)
P2 0.0117(3) 0.0161(3) 0.0141(3) -0.0013(2) -0.0006(2) -0.0002(2)
N1 0.0148(10) 0.0178(11) 0.0175(11) -0.0018(8) 0.0014(9) 0.0002(8)
N2 0.0309(14) 0.0358(15) 0.0304(14) -0.0038(12) -0.0082(12) 0.0118(12)
N3 0.0344(14) 0.0238(14) 0.0400(15) 0.0005(11) 0.0010(12) 0.0018(11)
C1 0.0132(12) 0.0239(13) 0.0161(12) 0.0003(10) -0.0016(10) -0.0023(10)
C2 0.0195(13) 0.0281(15) 0.0295(15) -0.0067(12) 0.0020(12) -0.0021(12)
C3 0.0189(14) 0.051(2) 0.0349(17) -0.0047(15) 0.0100(13) -0.0006(14)
C4 0.0233(15) 0.0455(19) 0.0316(16) 0.0046(14) 0.0044(13) -0.0155(14)
C5 0.0351(17) 0.0247(15) 0.0289(15) 0.0010(12) 0.0058(13) -0.0086(12)
C6 0.0258(15) 0.0226(13) 0.0224(13) 0.0018(11) 0.0043(11) 0.0005(12)
C7 0.0175(12) 0.0153(11) 0.0183(12) 0.0015(10) 0.0038(10) -0.0008(10)
C8 0.0217(14) 0.0248(14) 0.0222(14) -0.0010(11) 0.0023(11) -0.0022(11)
C9 0.0358(17) 0.0254(15) 0.0192(14) -0.0012(11) 0.0054(12) -0.0046(12)
C10 0.0402(17) 0.0193(13) 0.0271(15) 0.0010(11) 0.0177(13) 0.0014(12)
C11 0.0245(15) 0.0246(14) 0.0343(16) 0.0043(12) 0.0124(12) 0.0055(12)
C12 0.0207(13) 0.0219(13) 0.0224(13) -0.0009(10) 0.0010(11) 0.0005(11)
C13 0.0136(12) 0.0179(12) 0.0186(12) -0.0077(10) 0.0015(10) -0.0004(10)
C14 0.0206(13) 0.0221(13) 0.0235(13) -0.0015(11) 0.0042(11) 0.0004(11)
C15 0.0226(14) 0.0246(14) 0.0356(16) -0.0017(12) 0.0122(12) -0.0042(11)
C16 0.0152(13) 0.0240(14) 0.0430(17) -0.0074(13) 0.0051(12) -0.0016(11)
C17 0.0165(13) 0.0325(15) 0.0315(15) -0.0020(13) -0.0023(12) 0.0030(12)
C18 0.0190(13) 0.0284(14) 0.0231(14) -0.0002(11) 0.0022(11) -0.0016(11)
C19 0.0140(12) 0.0183(12) 0.0146(12) -0.0011(10) -0.0025(10) 0.0047(10)
C20 0.0187(13) 0.0221(13) 0.0268(14) -0.0025(11) 0.0056(11) -0.0028(11)
C21 0.0281(15) 0.0236(14) 0.0321(15) -0.0101(12) 0.0025(12) -0.0018(12)
C22 0.0302(16) 0.0370(17) 0.0234(14) -0.0105(13) 0.0042(12) 0.0039(13)
C23 0.0222(14) 0.0383(17) 0.0258(14) -0.0022(13) 0.0105(12) 0.0021(13)
C24 0.0161(13) 0.0257(14) 0.0232(14) -0.0041(11) 0.0011(11) -0.0029(10)
C25 0.0189(13) 0.0185(13) 0.0230(13) 0.0007(10) 0.0006(11) 0.0033(10)
C26 0.0233(14) 0.0195(13) 0.0230(14) 0.0026(11) -0.0034(11) -0.0014(11)
C27 0.0257(15) 0.0254(15) 0.0235(14) 0.0029(11) 0.0016(11) -0.0031(11)
C28 0.0427(18) 0.0300(16) 0.0264(15) 0.0019(13) 0.0066(13) -0.0118(14)
C29 0.0459(19) 0.0370(17) 0.0229(15) 0.0015(13) 0.0069(14) -0.0032(15)
C30 0.0169(12) 0.0230(13) 0.0197(13) 0.0011(11) 0.0033(10) 0.0042(11)
C31 0.0235(14) 0.0240(14) 0.0234(14) -0.0019(11) 0.0002(12) 0.0019(12)
C32 0.0161(12) 0.0220(13) 0.0176(12) 0.0029(10) 0.0040(10) 0.0016(10)
C33 0.0222(14) 0.0234(15) 0.0198(13) -0.0010(11) -0.0007(11) 0.0006(11)

loop_
_atom_type_symbol
_atom_type_description
_atom_type_scat_dispersion_real
_atom_type_scat_dispersion_imag
_atom_type_scat_source
C C 0.0181 0.0091 'International Tables Vol C Tables 4.2.6.8 and 6.1.1.4'
H H 0.0000 0.0000 'International Tables Vol C Tables 4.2.6.8 and 6.1.1.4'
N N 0.0311 0.0180 'International Tables Vol C Tables 4.2.6.8 and 6.1.1.4'
Ni Ni -3.0029 0.5091 'International Tables Vol C Tables 4.2.6.8 and 6.1.1.4'
P P 0.2955 0.4335 'International Tables Vol C Tables 4.2.6.8 and 6.1.1.4'
S S 0.3331 0.5567 'International Tables Vol C Tables 4.2.6.8 and 6.1.1.4'

loop_
_geom_angle_atom_site_label_1
_geom_angle_atom_site_label_2
_geom_angle_atom_site_label_3
_geom_angle
_geom_angle_site_symmetry_1
_geom_angle_site_symmetry_3
P2 Ni1 S2 169.97(3) . .
P2 Ni1 S1 95.05(3) . .
S2 Ni1 S1 94.06(3) . .
P2 Ni1 P1 73.16(3) . .
S2 Ni1 P1 97.73(3) . .
S1 Ni1 P1 168.20(3) . .
C32 S1 Ni1 102.20(9) . .
C30 S2 Ni1 102.01(9) . .
N1 P1 C7 109.89(11) . .
N1 P1 C1 108.24(11) . .
C7 P1 C1 105.78(12) . .
N1 P1 Ni1 93.47(8) . .
C7 P1 Ni1 115.46(8) . .
C1 P1 Ni1 122.80(9) . .
N1 P1 P2 40.78(7) . .
C7 P1 P2 118.05(9) . .
C1 P1 P2 132.31(9) . .
Ni1 P1 P2 53.20(2) . .
N1 P2 C13 109.52(11) . .
N1 P2 C19 112.99(12) . .
C13 P2 C19 104.04(12) . .
N1 P2 Ni1 93.93(7) . .
C13 P2 Ni1 122.13(9) . .
C19 P2 Ni1 114.19(8) . .
N1 P2 P1 40.80(7) . .
C13 P2 P1 122.61(8) . .
C19 P2 P1 131.03(9) . .
Ni1 P2 P1 53.64(2) . .
C25 N1 P2 131.23(17) . .
C25 N1 P1 128.78(17) . .
P2 N1 P1 98.42(11) . .
C6 C1 C2 119.9(3) . .
C6 C1 P1 122.7(2) . .
C2 C1 P1 117.3(2) . .
C1 C2 C3 120.0(3) . .
C1 C2 H2 120.0 . .
C3 C2 H2 120.0 . .
C4 C3 C2 120.1(3) . .
C4 C3 H3 119.9 . .
C2 C3 H3 119.9 . .
C3 C4 C5 120.0(3) . .
C3 C4 H4 120.0 . .
C5 C4 H4 120.0 . .
C4 C5 C6 120.0(3) . .
C4 C5 H5 120.0 . .
C6 C5 H5 120.0 . .
C1 C6 C5 120.0(3) . .
C1 C6 H6 120.0 . .
C5 C6 H6 120.0 . .
C12 C7 C8 119.8(2) . .
C12 C7 P1 121.7(2) . .
C8 C7 P1 118.2(2) . .
C9 C8 C7 119.8(3) . .
C9 C8 H8 120.1 . .
C7 C8 H8 120.1 . .
C8 C9 C10 120.4(3) . .
C8 C9 H9 119.8 . .
C10 C9 H9 119.8 . .
C11 C10 C9 120.1(3) . .
C11 C10 H10 119.9 . .
C9 C10 H10 119.9 . .
C10 C11 C12 120.0(3) . .
C10 C11 H11 120.0 . .
C12 C11 H11 120.0 . .
C11 C12 C7 119.9(3) . .
C11 C12 H12 120.0 . .
C7 C12 H12 120.0 . .
C14 C13 C18 119.8(2) . .
C14 C13 P2 119.8(2) . .
C18 C13 P2 120.3(2) . .
C15 C14 C13 119.9(3) . .
C15 C14 H14 120.0 . .
C13 C14 H14 120.0 . .
C16 C15 C14 119.9(3) . .
C16 C15 H15 120.0 . .
C14 C15 H15 120.0 . .
C15 C16 C17 120.3(3) . .
C15 C16 H16 119.8 . .
C17 C16 H16 119.8 . .
C18 C17 C16 120.4(3) . .
C18 C17 H17 119.8 . .
C16 C17 H17 119.8 . .
C17 C18 C13 119.6(3) . .
C17 C18 H18 120.2 . .
C13 C18 H18 120.2 . .
C24 C19 C20 119.9(2) . .
C24 C19 P2 121.1(2) . .
C20 C19 P2 118.4(2) . .
C21 C20 C19 119.7(3) . .
C21 C20 H20 120.2 . .
C19 C20 H20 120.2 . .
C22 C21 C20 120.5(3) . .
C22 C21 H21 119.8 . .
C20 C21 H21 119.8 . .
C21 C22 C23 120.0(3) . .
C21 C22 H22 120.0 . .
C23 C22 H22 120.0 . .
C22 C23 C24 120.4(3) . .
C22 C23 H23 119.8 . .
C24 C23 H23 119.8 . .
C19 C24 C23 119.6(3) . .
C19 C24 H24 120.2 . .
C23 C24 H24 120.2 . .
N1 C25 C26 113.4(2) . .
N1 C25 H25A 108.9 . .
C26 C25 H25A 108.9 . .
N1 C25 H25B 108.9 . .
C26 C25 H25B 108.9 . .
H25A C25 H25B 107.7 . .
C25 C26 C27 115.3(2) . .
C25 C26 H26A 108.5 . .
C27 C26 H26A 108.5 . .
C25 C26 H26B 108.5 . .
C27 C26 H26B 108.5 . .
H26A C26 H26B 107.5 . .
C28 C27 C26 112.1(3) . .
C28 C27 C29 110.4(3) . .
C26 C27 C29 110.5(2) . .
C28 C27 H27 107.9 . .
C26 C27 H27 107.9 . .
C29 C27 H27 107.9 . .
C27 C28 H28A 109.5 . .
C27 C28 H28B 109.5 . .
H28A C28 H28B 109.5 . .
C27 C28 H28C 109.5 . .
H28A C28 H28C 109.5 . .
H28B C28 H28C 109.5 . .
C27 C29 H29A 109.5 . .
C27 C29 H29B 109.5 . .
H29A C29 H29B 109.5 . .
C27 C29 H29C 109.5 . .
H29A C29 H29C 109.5 . .
H29B C29 H29C 109.5 . .
C32 C30 C31 121.2(3) . .
C32 C30 S2 121.1(2) . .
C31 C30 S2 117.7(2) . .
N2 C31 C30 179.1(3) . .
C30 C32 C33 122.3(2) . .
C30 C32 S1 120.6(2) . .
C33 C32 S1 117.1(2) . .
N3 C33 C32 178.2(3) . .

loop_
_geom_bond_atom_site_label_1
_geom_bond_atom_site_label_2
_geom_bond_distance
_geom_bond_site_symmetry_2
Ni1 P2 2.1499(7) .
Ni1 S2 2.1505(7) .
Ni1 S1 2.1529(7) .
Ni1 P1 2.1623(7) .
S1 C32 1.744(3) .
S2 C30 1.744(3) .
P1 N1 1.697(2) .
P1 C7 1.808(3) .
P1 C1 1.810(3) .
P1 P2 2.5698(8) .
P2 N1 1.697(2) .
P2 C13 1.805(3) .
P2 C19 1.812(3) .
N1 C25 1.479(3) .
N2 C31 1.158(4) .
N3 C33 1.146(4) .
C1 C6 1.382(4) .
C1 C2 1.385(4) .
C2 C3 1.390(4) .
C2 H2 0.9300 .
C3 C4 1.377(5) .
C3 H3 0.9300 .
C4 C5 1.385(4) .
C4 H4 0.9300 .
C5 C6 1.390(4) .
C5 H5 0.9300 .
C6 H6 0.9300 .
C7 C12 1.391(4) .
C7 C8 1.399(4) .
C8 C9 1.377(4) .
C8 H8 0.9300 .
C9 C10 1.389(4) .
C9 H9 0.9300 .
C10 C11 1.381(4) .
C10 H10 0.9300 .
C11 C12 1.389(4) .
C11 H11 0.9300 .
C12 H12 0.9300 .
C13 C14 1.392(4) .
C13 C18 1.403(4) .
C14 C15 1.387(4) .
C14 H14 0.9300 .
C15 C16 1.385(4) .
C15 H15 0.9300 .
C16 C17 1.386(4) .
C16 H16 0.9300 .
C17 C18 1.379(4) .
C17 H17 0.9300 .
C18 H18 0.9300 .
C19 C24 1.388(4) .
C19 C20 1.395(4) .
C20 C21 1.386(4) .
C20 H20 0.9300 .
C21 C22 1.376(4) .
C21 H21 0.9300 .
C22 C23 1.381(4) .
C22 H22 0.9300 .
C23 C24 1.390(4) .
C23 H23 0.9300 .
C24 H24 0.9300 .
C25 C26 1.519(4) .
C25 H25A 0.9700 .
C25 H25B 0.9700 .
C26 C27 1.529(4) .
C26 H26A 0.9700 .
C26 H26B 0.9700 .
C27 C28 1.519(4) .
C27 C29 1.531(4) .
C27 H27 0.9800 .
C28 H28A 0.9600 .
C28 H28B 0.9600 .
C28 H28C 0.9600 .
C29 H29A 0.9600 .
C29 H29B 0.9600 .
C29 H29C 0.9600 .
C30 C32 1.360(4) .
C30 C31 1.422(4) .
C32 C33 1.426(4) .

loop_
_geom_torsion_atom_site_label_1
_geom_torsion_atom_site_label_2
_geom_torsion_atom_site_label_3
_geom_torsion_atom_site_label_4
_geom_torsion
_geom_torsion_site_symmetry_1
_geom_torsion_site_symmetry_2
_geom_torsion_site_symmetry_3
_geom_torsion_site_symmetry_4
C13 P2 N1 C25 -48.7(3) . . . .
C19 P2 N1 C25 66.8(3) . . . .
Ni1 P2 N1 C25 -174.8(2) . . . .
P1 P2 N1 C25 -166.3(3) . . . .
C13 P2 N1 P1 117.67(12) . . . .
C19 P2 N1 P1 -126.86(11) . . . .
Ni1 P2 N1 P1 -8.48(9) . . . .
C7 P1 N1 C25 56.6(2) . . . .
C1 P1 N1 C25 -58.5(2) . . . .
Ni1 P1 N1 C25 175.2(2) . . . .
P2 P1 N1 C25 166.8(3) . . . .
C7 P1 N1 P2 -110.25(12) . . . .
C1 P1 N1 P2 134.68(12) . . . .
Ni1 P1 N1 P2 8.43(9) . . . .
N1 P1 C1 C6 95.4(2) . . . .
C7 P1 C1 C6 -22.3(3) . . . .
Ni1 P1 C1 C6 -157.80(19) . . . .
P2 P1 C1 C6 134.35(19) . . . .
N1 P1 C1 C2 -80.7(2) . . . .
C7 P1 C1 C2 161.6(2) . . . .
Ni1 P1 C1 C2 26.1(2) . . . .
P2 P1 C1 C2 -41.8(3) . . . .
C6 C1 C2 C3 -1.6(4) . . . .
P1 C1 C2 C3 174.7(2) . . . .
C1 C2 C3 C4 2.2(5) . . . .
C2 C3 C4 C5 -1.0(5) . . . .
C3 C4 C5 C6 -1.0(4) . . . .
C2 C1 C6 C5 -0.4(4) . . . .
P1 C1 C6 C5 -176.4(2) . . . .
C4 C5 C6 C1 1.6(4) . . . .
N1 P1 C7 C12 17.8(3) . . . .
C1 P1 C7 C12 134.4(2) . . . .
Ni1 P1 C7 C12 -86.3(2) . . . .
P2 P1 C7 C12 -26.2(2) . . . .
N1 P1 C7 C8 -169.1(2) . . . .
C1 P1 C7 C8 -52.5(2) . . . .
Ni1 P1 C7 C8 86.8(2) . . . .
P2 P1 C7 C8 146.92(18) . . . .
C12 C7 C8 C9 -0.1(4) . . . .
P1 C7 C8 C9 -173.4(2) . . . .
C7 C8 C9 C10 0.3(4) . . . .
C8 C9 C10 C11 -0.4(4) . . . .
C9 C10 C11 C12 0.3(4) . . . .
C10 C11 C12 C7 -0.1(4) . . . .
C8 C7 C12 C11 0.0(4) . . . .
P1 C7 C12 C11 173.0(2) . . . .
N1 P2 C13 C14 -118.4(2) . . . .
C19 P2 C13 C14 120.5(2) . . . .
Ni1 P2 C13 C14 -10.4(2) . . . .
P1 P2 C13 C14 -75.0(2) . . . .
N1 P2 C13 C18 64.6(2) . . . .
C19 P2 C13 C18 -56.4(2) . . . .
Ni1 P2 C13 C18 172.60(18) . . . .
P1 P2 C13 C18 108.0(2) . . . .
C18 C13 C14 C15 0.7(4) . . . .
P2 C13 C14 C15 -176.2(2) . . . .
C13 C14 C15 C16 -0.4(4) . . . .
C14 C15 C16 C17 -0.5(4) . . . .
C15 C16 C17 C18 1.2(4) . . . .
C16 C17 C18 C13 -0.9(4) . . . .
C14 C13 C18 C17 -0.1(4) . . . .
P2 C13 C18 C17 176.9(2) . . . .
N1 P2 C19 C24 42.3(2) . . . .
C13 P2 C19 C24 161.0(2) . . . .
Ni1 P2 C19 C24 -63.5(2) . . . .
P1 P2 C19 C24 -1.6(3) . . . .
N1 P2 C19 C20 -147.1(2) . . . .
C13 P2 C19 C20 -28.4(2) . . . .
Ni1 P2 C19 C20 107.1(2) . . . .
P1 P2 C19 C20 168.99(16) . . . .
C24 C19 C20 C21 -0.2(4) . . . .
P2 C19 C20 C21 -170.9(2) . . . .
C19 C20 C21 C22 0.3(4) . . . .
C20 C21 C22 C23 -1.0(5) . . . .
C21 C22 C23 C24 1.7(5) . . . .
C20 C19 C24 C23 0.9(4) . . . .
P2 C19 C24 C23 171.4(2) . . . .
C22 C23 C24 C19 -1.7(4) . . . .
P2 N1 C25 C26 -70.1(3) . . . .
P1 N1 C25 C26 127.3(2) . . . .
N1 C25 C26 C27 -69.3(3) . . . .
C25 C26 C27 C28 -71.0(3) . . . .
C25 C26 C27 C29 165.4(2) . . . .
Ni1 S2 C30 C32 -1.3(2) . . . .
Ni1 S2 C30 C31 179.1(2) . . . .
C31 C30 C32 C33 1.1(4) . . . .
S2 C30 C32 C33 -178.5(2) . . . .
C31 C30 C32 S1 -180.0(2) . . . .
S2 C30 C32 S1 0.4(3) . . . .
Ni1 S1 C32 C30 0.7(2) . . . .
Ni1 S1 C32 C33 179.7(2) . . . .
